data_2223667
loop_
_publ_author_name
'Kirchner, Michael T.'
'Bl\"aser, Dieter'
'Boese, Roland'
'Thakur, Tejender S.'
'Desiraju, Gautam R.'

_publ_section_title
;
 1,3-Difluorobenzene
;
_journal_issue 11
_journal_name_full 'Acta Crystallographica Section E'
_journal_page_first o2668
_journal_page_last o2669
_journal_paper_doi 10.1107/S1600536809038987
_journal_volume 65
_journal_year 2009
_chemical_formula_iupac 'C6 H4 F2'
_chemical_formula_moiety 'C6 H4 F2'
_chemical_formula_sum 'C6 H4 F2'
_chemical_formula_weight 114.09
_chemical_name_common 1,3-Difluorobenzene
_chemical_name_systematic
;
1,3-Difluorobenzene
;
_space_group_IT_number 15
_symmetry_cell_setting monoclinic
_symmetry_space_group_name_Hall '-C 2yc'
_symmetry_space_group_name_H-M 'C 1 2/c 1'
_atom_sites_solution_hydrogens geom
_atom_sites_solution_primary direct
_atom_sites_solution_secondary difmap
_audit_creation_method SHELXL-97
_cell_angle_alpha 90.00
_cell_angle_beta 106.842(3)
_cell_angle_gamma 90.00
_cell_formula_units_Z 16
_cell_length_a 24.6618(13)
_cell_length_b 12.2849(5)
_cell_length_c 7.2336(4)
_cell_measurement_reflns_used 2977
_cell_measurement_temperature 153(2)
_cell_measurement_theta_max 28.23
_cell_measurement_theta_min 2.94
_cell_volume 2097.55(18)
_computing_cell_refinement 'SAINT (Bruker, 2008)'
_computing_data_collection 'APEX2 (Bruker, 2008)'
_computing_data_reduction 'SAINT (Bruker, 2008)'
_computing_molecular_graphics 'Mercury (Macrae <i>et al.</i>,  2008) and GIMP (The GIMP team, 2008)'
_computing_publication_material 'publCIF (Westrip, 2009)'
_computing_structure_refinement 'SHELXTL (Sheldrick, 2008)'
_computing_structure_solution 'SHELXTL (Sheldrick, 2008)'
_diffrn_ambient_temperature 153(2)
_diffrn_detector_area_resol_mean 512
_diffrn_measured_fraction_theta_full 0.802
_diffrn_measured_fraction_theta_max 0.802
_diffrn_measurement_device_type 'Bruker SMART APEXII area-detector'
_diffrn_measurement_method
;
 Data collection strategy APEX 2/COSMO
 with chi  +/- 10\%
;
_diffrn_radiation_monochromator graphite
_diffrn_radiation_source 'fine-focus sealed tube'
_diffrn_radiation_type MoK\a
_diffrn_radiation_wavelength 0.71073
_diffrn_reflns_av_R_equivalents 0.0202
_diffrn_reflns_av_sigmaI/netI 0.0166
_diffrn_reflns_limit_h_max 29
_diffrn_reflns_limit_h_min -27
_diffrn_reflns_limit_k_max 16
_diffrn_reflns_limit_k_min -16
_diffrn_reflns_limit_l_max 8
_diffrn_reflns_limit_l_min -9
_diffrn_reflns_number 7831
_diffrn_reflns_theta_full 28.32
_diffrn_reflns_theta_max 28.32
_diffrn_reflns_theta_min 1.87
_exptl_absorpt_coefficient_mu 0.133
_exptl_absorpt_correction_T_max 0.9612
_exptl_absorpt_correction_T_min 0.8760
_exptl_absorpt_correction_type multi-scan
_exptl_absorpt_process_details '(SADABS; Bruker, 2004)'
_exptl_crystal_colour colourless
_exptl_crystal_density_diffrn 1.445
_exptl_crystal_density_method 'not measured'
_exptl_crystal_description cylindric
_exptl_crystal_F_000 928
_exptl_crystal_size_max 0.30
_exptl_crystal_size_mid 0.30
_exptl_crystal_size_min 0.30
_refine_diff_density_max 0.188
_refine_diff_density_min -0.133
_refine_ls_extinction_coef 0.0034(7)
_refine_ls_extinction_expression Fc^*^=kFc[1+0.001xFc^2^\l^3^sin(2\q)]^-1/4^
_refine_ls_extinction_method 'SHELXTL (Bruker, 2008)'
_refine_ls_goodness_of_fit_ref 1.012
_refine_ls_hydrogen_treatment noref
_refine_ls_matrix_type full
_refine_ls_number_parameters 146
_refine_ls_number_reflns 2099
_refine_ls_number_restraints 0
_refine_ls_restrained_S_all 1.012
_refine_ls_R_factor_all 0.0453
_refine_ls_R_factor_gt 0.0324
_refine_ls_shift/su_max 0.001
_refine_ls_shift/su_mean 0.000
_refine_ls_structure_factor_coef Fsqd
_refine_ls_weighting_details
;
calc w=1/[s^2^(Fo^2^)+(0.0494P)^2^+0.6228P] where P=(Fo^2^+2Fc^2^)/3
;
_refine_ls_weighting_scheme calc
_refine_ls_wR_factor_gt 0.0896
_refine_ls_wR_factor_ref 0.0998
_reflns_number_gt 1578
_reflns_number_total 2099
_reflns_threshold_expression I>2\s(I)
_cod_data_source_file ci2886.cif
_cod_data_source_block I
_cod_depositor_comments
;
The following automatic conversions were performed:
'_symmetry_cell_setting' value 'Monoclinic' changed to 'monoclinic'
according to '/home/saulius/struct/CIF-dictionaries/cif_core.dic'
dictionary named 'cif_core.dic' version 2.4.1 from 2010-06-29.

Automatic conversion script
Id: cif_fix_enum 1527 2010-12-29 10:47:43Z saulius 

The following automatic conversions were performed:

'_symmetry_cell_setting' value 'Monoclinic' changed to 'monoclinic'
according to /home/saulius/struct/CIF-dictionaries/cif_core.dic
dictionary named 'cif_core.dic' version 2.4.1 from 2010-06-29.

Automatic conversion script
Id: cif_fix_values 1715 2011-07-08 13:25:40Z adriana 
;
_cod_original_sg_symbol_H-M 'C 2/c'
_cod_database_code 2223667
_cod_database_fobs_code 2223667

loop_
_symmetry_equiv_pos_as_xyz
'x, y, z'
'-x, y, -z+1/2'
'x+1/2, y+1/2, z'
'-x+1/2, y+1/2, -z+1/2'
'-x, -y, -z'
'x, -y, z-1/2'
'-x+1/2, -y+1/2, -z'
'x+1/2, -y+1/2, z-1/2'

loop_
_atom_site_type_symbol
_atom_site_label
_atom_site_fract_x
_atom_site_fract_y
_atom_site_fract_z
_atom_site_U_iso_or_equiv
_atom_site_adp_type
_atom_site_calc_flag
_atom_site_refinement_flags
_atom_site_occupancy
_atom_site_disorder_assembly
_atom_site_disorder_group
F F1 0.20034(3) 0.21738(6) 0.63089(12) 0.0520(3) Uani d . 1 . .
F F2 0.01617(3) 0.35397(7) 0.49907(14) 0.0587(3) Uani d . 1 . .
C C1 0.16251(5) 0.29864(9) 0.56491(16) 0.0349(3) Uani d . 1 . .
C C2 0.10797(6) 0.28273(9) 0.56876(17) 0.0372(3) Uani d . 1 . .
H H2 0.0966 0.2170 0.6188 0.045 Uiso d R 1 . .
C C3 0.07043(6) 0.36645(10) 0.49742(18) 0.0370(3) Uani d . 1 . .
C C4 0.08585(6) 0.46202(9) 0.42616(17) 0.0378(3) Uani d . 1 . .
H H4 0.0586 0.5187 0.3775 0.045 Uiso d R 1 . .
C C5 0.14156(6) 0.47408(9) 0.42727(16) 0.0370(3) Uani d . 1 . .
H H5 0.1531 0.5394 0.3793 0.044 Uiso d R 1 . .
C C6 0.18102(6) 0.39238(9) 0.49720(17) 0.0355(3) Uani d . 1 . .
H H6 0.2199 0.4008 0.4989 0.043 Uiso d R 1 . .
F F11 0.23615(3) 0.09707(6) 0.01979(13) 0.0571(3) Uani d . 1 . .
F F12 0.05258(4) -0.03682(6) -0.08892(13) 0.0625(3) Uani d . 1 . .
C C11 0.18189(6) 0.11273(10) 0.01807(17) 0.0365(3) Uani d . 1 . .
C C12 0.14440(6) 0.02770(9) -0.03976(17) 0.0382(3) Uani d . 1 . .
H H12 0.1558 -0.0409 -0.0800 0.046 Uiso d R 1 . .
C C13 0.08994(6) 0.04613(9) -0.03803(18) 0.0385(3) Uani d . 1 . .
C C14 0.07131(6) 0.14411(9) 0.01511(18) 0.0380(3) Uani d . 1 . .
H H14 0.0325 0.1545 0.0122 0.046 Uiso d R 1 . .
C C15 0.11075(6) 0.22716(9) 0.07194(17) 0.0383(3) Uani d . 1 . .
H H15 0.0992 0.2961 0.1105 0.046 Uiso d R 1 . .
C C16 0.16634(6) 0.21260(9) 0.07456(18) 0.0392(3) Uani d . 1 . .
H H16 0.1934 0.2705 0.1133 0.047 Uiso d R 1 . .

loop_
_atom_site_aniso_label
_atom_site_aniso_U_11
_atom_site_aniso_U_22
_atom_site_aniso_U_33
_atom_site_aniso_U_12
_atom_site_aniso_U_13
_atom_site_aniso_U_23
F1 0.0441(6) 0.0416(4) 0.0679(5) 0.0105(3) 0.0124(4) 0.0059(3)
F2 0.0295(6) 0.0668(5) 0.0841(6) -0.0076(4) 0.0234(5) -0.0023(4)
C1 0.0343(9) 0.0338(5) 0.0352(6) 0.0013(5) 0.0078(6) -0.0017(4)
C2 0.0397(9) 0.0341(6) 0.0401(6) -0.0071(5) 0.0153(6) -0.0012(4)
C3 0.0257(9) 0.0455(6) 0.0411(6) -0.0062(5) 0.0118(6) -0.0064(5)
C4 0.0346(9) 0.0382(6) 0.0379(6) 0.0027(5) 0.0064(6) 0.0002(5)
C5 0.0405(9) 0.0351(6) 0.0362(6) -0.0046(5) 0.0123(6) 0.0017(4)
C6 0.0267(9) 0.0421(6) 0.0395(6) -0.0053(5) 0.0122(6) -0.0038(5)
F11 0.0289(6) 0.0654(5) 0.0794(6) 0.0116(4) 0.0195(5) 0.0076(4)
F12 0.0502(6) 0.0499(5) 0.0894(6) -0.0173(4) 0.0235(5) -0.0145(4)
C11 0.0242(9) 0.0468(6) 0.0392(6) 0.0077(5) 0.0100(6) 0.0073(5)
C12 0.0425(9) 0.0346(6) 0.0402(6) 0.0064(5) 0.0161(6) 0.0016(5)
C13 0.0370(9) 0.0375(6) 0.0416(6) -0.0045(5) 0.0122(6) -0.0014(5)
C14 0.0283(9) 0.0452(6) 0.0433(7) 0.0049(5) 0.0149(6) 0.0019(5)
C15 0.0403(9) 0.0357(6) 0.0409(6) 0.0049(5) 0.0150(6) -0.0018(4)
C16 0.0355(9) 0.0381(6) 0.0423(7) -0.0041(5) 0.0086(6) -0.0017(5)

loop_
_atom_type_symbol
_atom_type_description
_atom_type_scat_dispersion_real
_atom_type_scat_dispersion_imag
_atom_type_scat_source
C C 0.0033 0.0016 'International Tables Vol C Tables 4.2.6.8 and 6.1.1.4'
H H 0.0000 0.0000 'International Tables Vol C Tables 4.2.6.8 and 6.1.1.4'
F F 0.0171 0.0103 'International Tables Vol C Tables 4.2.6.8 and 6.1.1.4'

loop_
_geom_angle_atom_site_label_1
_geom_angle_atom_site_label_2
_geom_angle_atom_site_label_3
_geom_angle_site_symmetry_1
_geom_angle_site_symmetry_3
_geom_angle
_geom_angle_publ_flag
F1 C1 C2 . . 117.92(10) ?
F1 C1 C6 . . 118.36(11) ?
C2 C1 C6 . . 123.71(11) ?
C1 C2 C3 . . 116.30(10) ?
C1 C2 H2 . . 121.7 ?
C3 C2 H2 . . 122.0 ?
F2 C3 C2 . . 118.12(10) ?
F2 C3 C4 . . 118.76(12) ?
C2 C3 C4 . . 123.12(12) ?
C3 C4 C5 . . 118.11(11) ?
C3 C4 H4 . . 121.0 ?
C5 C4 H4 . . 120.9 ?
C4 C5 C6 . . 121.10(11) ?
C4 C5 H5 . . 119.5 ?
C6 C5 H5 . . 119.4 ?
C1 C6 C5 . . 117.64(12) ?
C1 C6 H6 . . 121.2 ?
C5 C6 H6 . . 121.2 ?
F11 C11 C12 . . 118.14(11) ?
F11 C11 C16 . . 118.92(11) ?
C12 C11 C16 . . 122.94(12) ?
C13 C12 C11 . . 116.54(11) ?
C13 C12 H12 . . 121.6 ?
C11 C12 H12 . . 121.8 ?
F12 C13 C12 . . 117.85(10) ?
F12 C13 C14 . . 118.50(11) ?
C12 C13 C14 . . 123.65(11) ?
C13 C14 C15 . . 117.50(12) ?
C13 C14 H14 . . 121.3 ?
C15 C14 H14 . . 121.2 ?
C16 C15 C14 . . 121.22(11) ?
C16 C15 H15 . . 119.3 ?
C14 C15 H15 . . 119.5 ?
C15 C16 C11 . . 118.14(11) ?
C15 C16 H16 . . 120.8 ?
C11 C16 H16 . . 121.0 ?

loop_
_geom_bond_atom_site_label_1
_geom_bond_atom_site_label_2
_geom_bond_site_symmetry_2
_geom_bond_distance
_geom_bond_publ_flag
F1 C1 . 1.3553(13) ?
F2 C3 . 1.3506(15) ?
C1 C2 . 1.3673(18) ?
C1 C6 . 1.3797(15) ?
C2 C3 . 1.3800(17) ?
C2 H2 . 0.96 ?
C3 C4 . 1.3793(16) ?
C4 C5 . 1.3794(18) ?
C4 H4 . 0.96 ?
C5 C6 . 1.3874(17) ?
C5 H5 . 0.95 ?
C6 H6 . 0.96 ?
F11 C11 . 1.3486(14) ?
F12 C13 . 1.3515(14) ?
C11 C12 . 1.3773(17) ?
C11 C16 . 1.3820(16) ?
C12 C13 . 1.3656(18) ?
C12 H12 . 0.96 ?
C13 C14 . 1.3821(16) ?
C14 C15 . 1.3872(17) ?
C14 H14 . 0.96 ?
C15 C16 . 1.3772(18) ?
C15 H15 . 0.96 ?
C16 H16 . 0.96 ?

loop_
_geom_hbond_atom_site_label_D
_geom_hbond_atom_site_label_H
_geom_hbond_atom_site_label_A
_geom_hbond_site_symmetry_A
_geom_hbond_distance_DH
_geom_hbond_distance_HA
_geom_hbond_distance_DA
_geom_hbond_angle_DHA
_geom_hbond_publ_flag
C2 H2 F12 6_556 0.96 2.72 3.3750(14) 126 yes
C4 H4 F2 5_566 0.96 2.76 3.5386(16) 139 yes
C5 H5 F11 4_555 0.95 2.71 3.2948(16) 121 yes
C6 H6 F11 4_555 0.96 2.66 3.2644(15) 121 yes
C6 H6 F1 7_556 0.96 2.82 3.5789(17) 137 yes
C12 H12 F1 6_555 0.96 2.70 3.3919(14) 130 yes
C14 H14 F2 2_555 0.96 2.72 3.3442(16) 123 yes
C14 H14 F12 5_555 0.96 2.73 3.5075(18) 138 yes
C15 H15 F2 2_555 0.96 2.81 3.3995(17) 120 yes
C16 H16 F11 7_555 0.96 2.75 3.5591(16) 142 yes
C2 H2 Cg2 1_556 0.96 2.96 3.6653(13) 131 yes
C12 H12 Cg2 6_555 0.96 2.99 3.6547(13) 127 yes
C5 H5 Cg1 6_565 0.95 2.83 3.5153(12) 130 yes
C15 H15 Cg1 1_555 0.96 2.87 3.5283(13) 127 yes
